data_7050277
loop_
_publ_author_name
'Sun Wei-Yin'
'Jian Fan'
'Taka-aki Okamura'
'Norikazu Ueyama'
'Wei Zhao'
'Hui-Fang Zhu'

_publ_section_title
;
Syntheses and Crystal Structures of 1D Tabular
Chain and 2D Polycatenane Built from Asymmetric
1-(1-Imidazolyl)-4-(imidazol-1-ylmethyl)benzene Ligand with Metal Salts
;
_journal_name_full 'New J.Chem.(Nouv.J.Chim.)'
_journal_year 2004
_chemical_formula_moiety 'C17 H20 Cd N4 O5 '
_chemical_formula_sum 'C17 H20 Cd N4 O5'
_chemical_formula_weight 472.77
_chemical_name_common (Cd(IIMB)(OAc)2)-H2O
_chemical_name_systematic
;
{Cd(IIMB)(OAc)2]-H2O
;
_space_group_IT_number 14
_symmetry_cell_setting monoclinic
_symmetry_space_group_name_Hall '-P 2yn'
_symmetry_space_group_name_H-M 'P 1 21/n 1'
_atom_sites_solution_hydrogens geom
_atom_sites_solution_primary direct
_atom_sites_solution_secondary difmap
_cell_angle_alpha 90.00
_cell_angle_beta 91.6407(13)
_cell_angle_gamma 90.00
_cell_formula_units_Z 4
_cell_length_a 8.8280(4)
_cell_length_b 9.2669(3)
_cell_length_c 23.8138(9)
_cell_measurement_reflns_used 15770
_cell_measurement_temperature 200
_cell_measurement_theta_max 27.4
_cell_measurement_theta_min 2.2
_cell_volume 1947.37(13)
_diffrn_ambient_temperature 200
_diffrn_detector_area_resol_mean 10.00
_diffrn_measurement_device_type 'Rigaku RAXIS-RAPID Imaging Plate'
_diffrn_measurement_method \w
_diffrn_radiation_monochromator graphite
_diffrn_radiation_source 'fine-focus sealed tube'
_diffrn_radiation_type MoK\a
_diffrn_radiation_wavelength 0.71069
_diffrn_reflns_av_R_equivalents 0.0665
_diffrn_reflns_av_sigmaI/netI 0.0592
_diffrn_reflns_limit_h_max 11
_diffrn_reflns_limit_h_min -11
_diffrn_reflns_limit_k_max 12
_diffrn_reflns_limit_k_min -11
_diffrn_reflns_limit_l_max 30
_diffrn_reflns_limit_l_min -30
_diffrn_reflns_number 18748
_diffrn_reflns_theta_max 27.45
_diffrn_reflns_theta_min 2.36
_diffrn_standards_decay_% ?
_diffrn_standards_interval_count ?
_diffrn_standards_interval_time ?
_diffrn_standards_number ?
_exptl_absorpt_coefficient_mu 1.156
_exptl_absorpt_correction_T_max 0.891
_exptl_absorpt_correction_T_min 0.664
_exptl_absorpt_correction_type multi-scan
_exptl_absorpt_process_details '(Higashi, 1995)'
_exptl_crystal_colour colorless
_exptl_crystal_density_diffrn 1.613
_exptl_crystal_density_meas ?
_exptl_crystal_density_method 'not measured'
_exptl_crystal_description platelet
_exptl_crystal_F_000 952
_exptl_crystal_size_max 0.200
_exptl_crystal_size_mid 0.100
_exptl_crystal_size_min 0.100
_refine_ls_extinction_coef ?
_refine_ls_extinction_method none
_refine_ls_goodness_of_fit_ref 0.951
_refine_ls_hydrogen_treatment mixed
_refine_ls_matrix_type full
_refine_ls_number_parameters 246
_refine_ls_number_reflns 4442
_refine_ls_number_restraints 0
_refine_ls_restrained_S_all 0.951
_refine_ls_R_factor_all 0.0691
_refine_ls_R_factor_gt 0.0360
_refine_ls_shift/su_max 0.000
_refine_ls_shift/su_mean 0.000
_refine_ls_structure_factor_coef Fsqd
_refine_ls_weighting_details 'calc w=1/[\s^2^(Fo^2^)+(0.0293P)^2^+0.0000P] where P=(Fo^2^+2Fc^2^)/3'
_refine_ls_weighting_scheme calc
_refine_ls_wR_factor_gt 0.0605
_refine_ls_wR_factor_ref 0.0657
_reflns_number_gt 3078
_reflns_number_total 4442
_reflns_threshold_expression >2sigma(I)
_cod_original_sg_symbol_H-M 'P 21/n'
_cod_database_code 7050277

loop_
_symmetry_equiv_pos_as_xyz
'x, y, z'
'-x+1/2, y+1/2, -z+1/2'
'-x, -y, -z'
'x-1/2, -y-1/2, z-1/2'

loop_
_atom_site_label
_atom_site_type_symbol
_atom_site_fract_x
_atom_site_fract_y
_atom_site_fract_z
_atom_site_U_iso_or_equiv
_atom_site_adp_type
_atom_site_occupancy
_atom_site_symmetry_multiplicity
_atom_site_calc_flag
_atom_site_refinement_flags
_atom_site_disorder_assembly
_atom_site_disorder_group
Cd1 Cd 0.21985(2) 0.32416(2) 0.094147(8) 0.03722(8) Uani 1 1 d . . .
O1 O 0.2726(3) 0.1987(3) 0.18090(10) 0.0618(7) Uani 1 1 d . . .
H19 H 0.3256 -0.3504 0.1815 0.074 Uiso 1 1 d . . .
H20 H 0.2578 -0.3112 0.2412 0.074 Uiso 1 1 d . . .
O2 O 0.4213(3) 0.1689(3) 0.11021(11) 0.0717(7) Uani 1 1 d . . .
O3 O 0.2357(3) 0.5411(3) 0.03855(9) 0.0676(7) Uani 1 1 d . . .
O4 O 0.3747(3) 0.5209(2) 0.11416(9) 0.0589(6) Uani 1 1 d . . .
O5 O 0.3283(3) -0.2783(3) 0.20863(10) 0.0691(7) Uani 1 1 d . . .
N1 N -0.2101(3) 0.3532(2) 0.17994(9) 0.0340(5) Uani 1 1 d . . .
N2 N -0.0176(3) 0.3523(3) 0.12377(9) 0.0418(6) Uani 1 1 d . . .
N3 N 0.1663(3) 0.2013(3) 0.01408(10) 0.0437(7) Uani 1 1 d . . .
N4 N 0.0586(3) 0.1364(3) -0.06624(10) 0.0494(7) Uani 1 1 d . . .
C1 C -0.2934(3) 0.3501(3) 0.23148(11) 0.0329(6) Uani 1 1 d . . .
C2 C -0.4280(3) 0.4233(3) 0.23362(12) 0.0391(7) Uani 1 1 d . . .
H1 H -0.4682 0.4713 0.2012 0.047 Uiso 1 1 calc R . .
C3 C -0.5049(3) 0.4265(3) 0.28350(12) 0.0427(7) Uani 1 1 d . . .
H2 H -0.5971 0.4788 0.2854 0.051 Uiso 1 1 calc R . .
C4 C -0.4496(3) 0.3556(3) 0.32981(12) 0.0433(8) Uani 1 1 d . . .
C5 C -0.3160(4) 0.2780(3) 0.32677(12) 0.0454(8) Uani 1 1 d . . .
H3 H -0.2777 0.2272 0.3588 0.054 Uiso 1 1 calc R . .
C6 C -0.2381(3) 0.2744(3) 0.27710(12) 0.0404(7) Uani 1 1 d . . .
H4 H -0.1473 0.2201 0.2747 0.048 Uiso 1 1 calc R . .
C12 C -0.0597(3) 0.3346(3) 0.17597(11) 0.0393(7) Uani 1 1 d . . .
H5 H 0.0072 0.3119 0.2067 0.047 Uiso 1 1 calc R . .
C13 C -0.1480(3) 0.3844(3) 0.09343(12) 0.0439(8) Uani 1 1 d . . .
H6 H -0.1534 0.4031 0.0542 0.053 Uiso 1 1 calc R . .
C14 C -0.2662(4) 0.3855(3) 0.12720(12) 0.0429(8) Uani 1 1 d . . .
H7 H -0.3688 0.4049 0.1167 0.051 Uiso 1 1 calc R . .
C41 C -0.0395(4) 0.1408(5) -0.11665(13) 0.0666(11) Uani 1 1 d . . .
H8 H -0.1049 0.2275 -0.1153 0.080 Uiso 1 1 calc R . .
H9 H -0.1061 0.0548 -0.1173 0.080 Uiso 1 1 calc R . .
C42 C 0.0653(4) 0.2350(4) -0.02534(12) 0.0477(8) Uani 1 1 d . . .
H10 H 0.0044 0.3194 -0.0248 0.057 Uiso 1 1 calc R . .
C43 C 0.2284(4) 0.0736(4) -0.00275(13) 0.0544(9) Uani 1 1 d . . .
H11 H 0.3053 0.0219 0.0174 0.065 Uiso 1 1 calc R . .
C44 C 0.1644(5) 0.0326(4) -0.05187(14) 0.0626(10) Uani 1 1 d . . .
H12 H 0.1875 -0.0516 -0.0727 0.075 Uiso 1 1 calc R . .
C101 C 0.3879(4) 0.1442(4) 0.15965(17) 0.0555(9) Uani 1 1 d . . .
C102 C 0.4864(5) 0.0473(4) 0.19546(18) 0.0794(13) Uani 1 1 d . . .
H13 H 0.4464 -0.0513 0.1938 0.095 Uiso 1 1 calc R . .
H14 H 0.4874 0.0816 0.2344 0.095 Uiso 1 1 calc R . .
H15 H 0.5898 0.0483 0.1815 0.095 Uiso 1 1 calc R . .
C103 C 0.3413(4) 0.5844(3) 0.06924(13) 0.0439(8) Uani 1 1 d . . .
C104 C 0.4299(5) 0.7163(4) 0.05376(17) 0.0750(12) Uani 1 1 d . . .
H16 H 0.3825 0.7617 0.0205 0.090 Uiso 1 1 calc R . .
H17 H 0.5341 0.6886 0.0456 0.090 Uiso 1 1 calc R . .
H18 H 0.4310 0.7848 0.0851 0.090 Uiso 1 1 calc R . .
